data_4318849
loop_
_publ_author_name
'Shiho Hatemata'
'Hiroyasu Sugiyama'
'Saori Sasaki'
'Kazuko Matsumoto'

_publ_section_title
;
 Elimination of HX (X = Cl, Br) from Haloalkenes on the Ru2Q2 (Q = S, Se)
 Core Complex
;
_journal_name_full 'Inorganic Chemistry'
_journal_page_first 6006
_journal_page_last 6012
_journal_paper_doi 10.1021/ic020499t
_journal_volume 41
_journal_year 2002
_chemical_formula_sum 'C33 H64 F12 N6 O24 P4 Ru2 S4 Se2'
_chemical_formula_weight 1769.08
_chemical_name_systematic
;
  ?
;
_space_group_IT_number 2
_symmetry_cell_setting triclinic
_symmetry_space_group_name_Hall '-P 1'
_symmetry_space_group_name_H-M 'P -1'
_atom_sites_solution_hydrogens geom
_atom_sites_solution_primary direct
_atom_sites_solution_secondary difmap
_audit_creation_method SHELXL-97
_cell_angle_alpha 106.016(10)
_cell_angle_beta 91.271(14)
_cell_angle_gamma 91.651(12)
_cell_formula_units_Z 2
_cell_length_a 12.751(7)
_cell_length_b 13.084(8)
_cell_length_c 21.728(13)
_cell_measurement_temperature 293(2)
_cell_volume 3481(4)
_computing_cell_refinement 'Bruker SMART'
_computing_data_collection 'Bruker SMART'
_computing_data_reduction 'Bruker SHELXTL'
_computing_molecular_graphics 'Bruker SHELXTL'
_computing_publication_material 'Bruker SHELXTL'
_computing_structure_refinement 'SHELXL-97 (Sheldrick, 1997)'
_computing_structure_solution 'SHELXS-97 (Sheldrick, 1990)'
_diffrn_ambient_temperature 293(2)
_diffrn_measured_fraction_theta_full 0.864
_diffrn_measured_fraction_theta_max 0.864
_diffrn_measurement_device_type 'CCD area detector'
_diffrn_measurement_method 'phi and omega scans'
_diffrn_radiation_monochromator graphite
_diffrn_radiation_source 'fine-focus sealed tube'
_diffrn_radiation_type MoK\a
_diffrn_radiation_wavelength 0.71073
_diffrn_reflns_av_R_equivalents 0.1270
_diffrn_reflns_av_sigmaI/netI 0.5353
_diffrn_reflns_limit_h_max 15
_diffrn_reflns_limit_h_min -17
_diffrn_reflns_limit_k_max 17
_diffrn_reflns_limit_k_min -17
_diffrn_reflns_limit_l_max 22
_diffrn_reflns_limit_l_min -29
_diffrn_reflns_number 22804
_diffrn_reflns_theta_full 28.99
_diffrn_reflns_theta_max 28.99
_diffrn_reflns_theta_min 0.98
_exptl_absorpt_coefficient_mu 1.793
_exptl_absorpt_correction_type none
_exptl_crystal_colour yellow
_exptl_crystal_density_diffrn 1.688
_exptl_crystal_density_method 'not measured'
_exptl_crystal_F_000 1768
_refine_diff_density_max 0.720
_refine_diff_density_min -0.869
_refine_diff_density_rms 0.121
_refine_ls_extinction_method none
_refine_ls_goodness_of_fit_ref 0.815
_refine_ls_hydrogen_treatment mixed
_refine_ls_matrix_type full
_refine_ls_number_parameters 799
_refine_ls_number_reflns 15968
_refine_ls_number_restraints 6
_refine_ls_restrained_S_all 0.816
_refine_ls_R_factor_all 0.3564
_refine_ls_R_factor_gt 0.0936
_refine_ls_shift/su_max 0.643
_refine_ls_shift/su_mean 0.032
_refine_ls_structure_factor_coef Fsqd
_refine_ls_weighting_details 'calc w=1/[\s^2^(Fo^2^)+(0.0780P)^2^+0.0000P] where P=(Fo^2^+2Fc^2^)/3'
_refine_ls_weighting_scheme calc
_refine_ls_wR_factor_gt 0.1607
_refine_ls_wR_factor_ref 0.2472
_reflns_number_gt 3685
_reflns_number_total 15968
_reflns_threshold_expression >2sigma(I)
_cod_data_source_file ic020499t_3.cif
_cod_data_source_block semb
_cod_depositor_comments
;
The following automatic conversions were performed:

'_symmetry_cell_setting' value 'Triclinic' changed to 'triclinic'
according to the built-in table from CIF Core dictionary named
'cif_core.dic' version 2.4.1 from 2010-06-29.

Automatic conversion script
Id: cif_fix_values 1646 2011-03-28 12:23:43Z adriana 
;
_cod_database_code 4318849

loop_
_symmetry_equiv_pos_as_xyz
'x, y, z'
'-x, -y, -z'

loop_
_atom_site_label
_atom_site_type_symbol
_atom_site_fract_x
_atom_site_fract_y
_atom_site_fract_z
_atom_site_U_iso_or_equiv
_atom_site_adp_type
_atom_site_occupancy
_atom_site_symmetry_multiplicity
_atom_site_calc_flag
_atom_site_refinement_flags
_atom_site_disorder_assembly
_atom_site_disorder_group
C1 C 0.8524(8) 0.5767(9) 0.1441(6) 0.059(4) Uani 1 1 d . . .
H1A H 0.8212 0.5691 0.1019 0.071 Uiso 1 1 calc R . .
H1B H 0.9237 0.5524 0.1389 0.071 Uiso 1 1 calc R . .
C2 C 0.7895(10) 0.5086(10) 0.1779(6) 0.074(5) Uani 1 1 d . . .
H2A H 0.7833 0.4362 0.1505 0.089 Uiso 1 1 calc R . .
H2B H 0.8275 0.5072 0.2169 0.089 Uiso 1 1 calc R . .
C3 C 0.6821(10) 0.5481(11) 0.1946(6) 0.070(4) Uani 1 1 d . . .
C4 C 0.6164(11) 0.5585(12) 0.1368(6) 0.101(6) Uani 1 1 d . . .
H4A H 0.6430 0.6180 0.1234 0.151 Uiso 1 1 calc R . .
H4B H 0.5446 0.5693 0.1485 0.151 Uiso 1 1 calc R . .
H4C H 0.6205 0.4946 0.1023 0.151 Uiso 1 1 calc R . .
C5 C 0.6198(12) 0.4770(11) 0.2298(6) 0.121(6) Uani 1 1 d . . .
H5A H 0.6269 0.4033 0.2074 0.181 Uiso 1 1 calc R . .
H5B H 0.5470 0.4939 0.2307 0.181 Uiso 1 1 calc R . .
H5C H 0.6475 0.4902 0.2728 0.181 Uiso 1 1 calc R . .
C6 C 1.0845(10) 0.6120(10) 0.0141(8) 0.109(6) Uani 1 1 d . . .
H6A H 1.1377 0.6639 0.0112 0.164 Uiso 1 1 calc R . .
H6B H 1.0652 0.5684 -0.0282 0.164 Uiso 1 1 calc R . .
H6C H 1.1113 0.5683 0.0393 0.164 Uiso 1 1 calc R . .
C7 C 1.0341(11) 0.8309(11) -0.0239(6) 0.100(5) Uani 1 1 d . . .
H7A H 1.0911 0.7944 -0.0475 0.149 Uiso 1 1 calc R . .
H7B H 1.0264 0.8980 -0.0331 0.149 Uiso 1 1 calc R . .
H7C H 0.9704 0.7884 -0.0362 0.149 Uiso 1 1 calc R . .
C8 C 1.1765(10) 0.7996(13) 0.1469(7) 0.115(7) Uani 1 1 d . . .
H8A H 1.1972 0.7309 0.1494 0.173 Uiso 1 1 calc R . .
H8B H 1.2042 0.8532 0.1838 0.173 Uiso 1 1 calc R . .
H8C H 1.2031 0.8129 0.1088 0.173 Uiso 1 1 calc R . .
C9 C 1.0201(13) 1.1418(10) 0.1897(7) 0.124(7) Uani 1 1 d . . .
H9A H 0.9740 1.1789 0.2220 0.186 Uiso 1 1 calc R . .
H9B H 1.0316 1.1823 0.1596 0.186 Uiso 1 1 calc R . .
H9C H 1.0859 1.1324 0.2094 0.186 Uiso 1 1 calc R . .
C10 C 0.9529(12) 1.0461(11) 0.3083(6) 0.106(6) Uani 1 1 d . . .
H10A H 1.0193 1.0793 0.3037 0.159 Uiso 1 1 calc R . .
H10B H 0.9578 1.0147 0.3432 0.159 Uiso 1 1 calc R . .
H10C H 0.9000 1.0985 0.3166 0.159 Uiso 1 1 calc R . .
C11 C 0.7454(13) 1.1153(12) 0.1716(8) 0.133(7) Uani 1 1 d . . .
H11A H 0.7609 1.0838 0.1275 0.199 Uiso 1 1 calc R . .
H11B H 0.7656 1.1896 0.1834 0.199 Uiso 1 1 calc R . .
H11C H 0.6715 1.1073 0.1773 0.199 Uiso 1 1 calc R . .
C12 C 0.4098(14) 0.7395(19) 0.3418(9) 0.223(13) Uani 1 1 d . . .
H12A H 0.3624 0.7100 0.3667 0.334 Uiso 1 1 calc R . .
H12B H 0.3764 0.7375 0.3015 0.334 Uiso 1 1 calc R . .
H12C H 0.4286 0.8118 0.3647 0.334 Uiso 1 1 calc R . .
C13 C 0.4968(14) 0.4866(17) 0.3897(9) 0.228(12) Uani 1 1 d . . .
H13A H 0.5027 0.4703 0.4301 0.341 Uiso 1 1 calc R . .
H13B H 0.4903 0.4216 0.3557 0.341 Uiso 1 1 calc R . .
H13C H 0.4358 0.5277 0.3891 0.341 Uiso 1 1 calc R . .
C14 C 0.5647(14) 0.7220(14) 0.5090(6) 0.145(8) Uani 1 1 d . . .
H14A H 0.5840 0.6515 0.5088 0.217 Uiso 1 1 calc R . .
H14B H 0.5066 0.7426 0.5365 0.217 Uiso 1 1 calc R . .
H14C H 0.6233 0.7708 0.5244 0.217 Uiso 1 1 calc R . .
C15 C 0.6278(17) 1.0222(16) 0.4852(9) 0.196(11) Uani 1 1 d . . .
H15A H 0.6876 1.0709 0.4930 0.294 Uiso 1 1 calc R . .
H15B H 0.6011 1.0177 0.5254 0.294 Uiso 1 1 calc R . .
H15C H 0.5743 1.0471 0.4617 0.294 Uiso 1 1 calc R . .
C16 C 0.870(2) 0.9770(18) 0.4786(10) 0.292(14) Uani 1 1 d . . .
H16A H 0.8761 1.0498 0.5039 0.437 Uiso 1 1 calc R . .
H16B H 0.9380 0.9467 0.4746 0.437 Uiso 1 1 calc R . .
H16C H 0.8242 0.9377 0.4990 0.437 Uiso 1 1 calc R . .
C17 C 0.6586(11) 1.0374(10) 0.3382(7) 0.097(6) Uani 1 1 d . . .
H17A H 0.5916 1.0522 0.3574 0.145 Uiso 1 1 calc R . .
H17B H 0.6545 1.0422 0.2949 0.145 Uiso 1 1 calc R . .
H17C H 0.7106 1.0883 0.3622 0.145 Uiso 1 1 calc R . .
C18 C 0.7861(9) 0.9211(9) -0.0076(6) 0.056(4) Uani 1 1 d . . .
C19 C 0.7659(11) 0.9408(10) -0.0677(6) 0.084(5) Uani 1 1 d . . .
H19A H 0.7588 0.8744 -0.1005 0.126 Uiso 1 1 calc R . .
H19B H 0.8231 0.9827 -0.0772 0.126 Uiso 1 1 calc R . .
H19C H 0.7022 0.9786 -0.0661 0.126 Uiso 1 1 calc R . .
C20 C 0.5838(13) 0.8558(12) 0.1523(7) 0.090(5) Uani 1 1 d . . .
C21 C 0.4768(10) 0.8618(16) 0.1741(8) 0.161(9) Uani 1 1 d . . .
H21A H 0.4337 0.8907 0.1467 0.241 Uiso 1 1 calc R . .
H21B H 0.4757 0.9069 0.2172 0.241 Uiso 1 1 calc R . .
H21C H 0.4502 0.7919 0.1729 0.241 Uiso 1 1 calc R . .
C22 C 0.7169(10) 0.6238(10) -0.0016(6) 0.058(4) Uani 1 1 d . . .
C23 C 0.6581(10) 0.5452(10) -0.0494(6) 0.072(4) Uani 1 1 d . . .
H23A H 0.7019 0.5160 -0.0849 0.107 Uiso 1 1 calc R . .
H23B H 0.5990 0.5772 -0.0639 0.107 Uiso 1 1 calc R . .
H23C H 0.6338 0.4896 -0.0317 0.107 Uiso 1 1 calc R . .
C24 C 0.8376(12) 0.7227(12) 0.5048(7) 0.086(5) Uani 1 1 d . . .
C25 C 0.8763(12) 0.7195(13) 0.5665(7) 0.119(7) Uani 1 1 d . . .
H25A H 0.9371 0.7664 0.5788 0.179 Uiso 1 1 calc R . .
H25B H 0.8950 0.6483 0.5648 0.179 Uiso 1 1 calc R . .
H25C H 0.8229 0.7418 0.5973 0.179 Uiso 1 1 calc R . .
C26 C 0.9983(11) 0.7715(11) 0.3395(6) 0.073(5) Uani 1 1 d . . .
C27 C 1.1097(11) 0.7900(14) 0.3257(8) 0.139(7) Uani 1 1 d . . .
H27A H 1.1408 0.7230 0.3071 0.209 Uiso 1 1 calc R . .
H27B H 1.1472 0.8262 0.3648 0.209 Uiso 1 1 calc R . .
H27C H 1.1130 0.8328 0.2963 0.209 Uiso 1 1 calc R . .
C28 C 0.8581(14) 0.4862(12) 0.3379(6) 0.095(6) Uani 1 1 d . . .
C29 C 0.9107(16) 0.3854(13) 0.3294(8) 0.193(10) Uani 1 1 d . . .
H29A H 0.8634 0.3342 0.3393 0.289 Uiso 1 1 calc R . .
H29B H 0.9716 0.3965 0.3576 0.289 Uiso 1 1 calc R . .
H29C H 0.9316 0.3596 0.2858 0.289 Uiso 1 1 calc R . .
C30 C 0.5174(13) 0.1936(13) 0.0519(8) 0.098(6) Uani 1 1 d . . .
C31 C 0.384(3) 0.1526(17) 0.3070(13) 0.329(18) Uani 1 1 d . . .
C32 C 0.213(2) 0.457(4) 0.2401(17) 0.35(2) Uani 1 1 d . . .
C33 C 0.8331(12) 0.4165(16) 0.5237(8) 0.63(3) Uani 1 1 d D . .
F1 F 0.5384(9) 0.1083(9) 0.0688(6) 0.171(5) Uani 1 1 d . . .
F2 F 0.4382(8) 0.1597(11) 0.0129(6) 0.202(5) Uani 1 1 d . . .
F3 F 0.4795(10) 0.2595(12) 0.1019(6) 0.214(7) Uani 1 1 d . . .
F4 F 0.4199(15) 0.1430(13) 0.2587(9) 0.310(9) Uani 1 1 d . . .
F5 F 0.3436(15) 0.2349(12) 0.3229(10) 0.291(10) Uani 1 1 d . . .
F6 F 0.278(3) 0.150(3) 0.2541(14) 0.63(2) Uani 1 1 d . . .
F7 F 0.147(3) 0.521(2) 0.2727(12) 0.71(2) Uani 1 1 d . . .
F8 F 0.1858(18) 0.3816(18) 0.2645(9) 0.324(12) Uani 1 1 d . . .
F9 F 0.2930(12) 0.465(2) 0.2174(8) 0.338(13) Uani 1 1 d . . .
F10 F 0.9052(19) 0.393(2) 0.5553(13) 0.465(18) Uani 1 1 d D . .
F11 F 0.7585(14) 0.4569(14) 0.5558(11) 0.398(13) Uani 1 1 d D . .
F12 F 0.831(2) 0.4623(12) 0.4821(8) 0.391(14) Uani 1 1 d D . .
N1 N 0.8044(7) 0.8981(7) 0.0408(5) 0.050(3) Uani 1 1 d . . .
N2 N 0.6684(8) 0.8556(9) 0.1382(5) 0.065(3) Uani 1 1 d . . .
N3 N 0.7586(7) 0.6891(7) 0.0411(4) 0.047(3) Uani 1 1 d . . .
N4 N 0.8063(8) 0.7246(8) 0.4569(5) 0.063(3) Uani 1 1 d . . .
N5 N 0.9131(9) 0.7557(9) 0.3478(5) 0.072(4) Uani 1 1 d . . .
N6 N 0.8130(9) 0.5610(9) 0.3434(5) 0.073(4) Uani 1 1 d . . .
O1 O 0.9949(6) 0.6648(6) 0.0434(4) 0.061(3) Uani 1 1 d . . .
O2 O 1.0555(6) 0.8487(6) 0.0441(4) 0.064(3) Uani 1 1 d . . .
O3 O 1.0668(6) 0.8023(7) 0.1452(4) 0.063(3) Uani 1 1 d . . .
O4 O 0.9718(7) 1.0362(6) 0.1559(4) 0.077(3) Uani 1 1 d . . .
O5 O 0.9252(7) 0.9643(6) 0.2498(4) 0.071(3) Uani 1 1 d . . .
O6 O 0.8004(7) 1.0653(7) 0.2099(4) 0.077(3) Uani 1 1 d . . .
O7 O 0.5068(8) 0.6756(10) 0.3304(5) 0.125(5) Uani 1 1 d . . .
O8 O 0.5891(9) 0.5468(9) 0.3811(5) 0.122(4) Uani 1 1 d . . .
O9 O 0.5359(7) 0.7235(9) 0.4467(5) 0.119(4) Uani 1 1 d . . .
O10 O 0.6573(11) 0.9231(9) 0.4503(6) 0.161(5) Uani 1 1 d . . .
O11 O 0.8262(11) 0.9720(9) 0.4143(7) 0.166(6) Uani 1 1 d . . .
O12 O 0.6875(9) 0.9317(7) 0.3383(5) 0.106(4) Uani 1 1 d . . .
O13 O 0.6514(10) 0.1578(10) -0.0331(6) 0.168(6) Uani 1 1 d . . .
O14 O 0.6953(9) 0.2684(10) 0.0680(7) 0.172(6) Uani 1 1 d . . .
O15 O 0.5774(10) 0.3256(8) -0.0012(6) 0.151(5) Uani 1 1 d . . .
O16 O 0.366(2) 0.069(2) 0.3746(9) 0.411(16) Uani 1 1 d . . .
O17 O 0.3279(17) -0.0448(12) 0.2882(8) 0.275(10) Uani 1 1 d . . .
O18 O 0.2194(13) 0.0606(15) 0.3520(15) 0.393(19) Uani 1 1 d . . .
O19 O 0.1255(11) 0.5089(10) 0.1463(8) 0.222(7) Uani 1 1 d . . .
O20 O 0.1752(14) 0.3302(12) 0.1344(9) 0.252(9) Uani 1 1 d . . .
O21 O 0.0182(11) 0.3926(12) 0.1863(8) 0.193(6) Uani 1 1 d . . .
O22 O 0.8598(15) 0.2532(15) 0.4392(7) 0.254(9) Uiso 1 1 d D . .
O23 O 0.7301(17) 0.305(3) 0.4694(15) 0.51(3) Uani 1 1 d D . .
O24 O 0.764(2) 0.2552(16) 0.5403(11) 0.469(19) Uani 1 1 d D . .
P1 P 0.9914(2) 0.7845(3) 0.08416(16) 0.0479(10) Uani 1 1 d . . .
P2 P 0.8823(3) 0.9776(3) 0.18362(16) 0.0534(10) Uani 1 1 d . . .
P3 P 0.5922(3) 0.6662(4) 0.38223(19) 0.0840(14) Uani 1 1 d . . .
P4 P 0.7184(4) 0.8878(4) 0.3917(2) 0.0889(15) Uani 1 1 d . . .
Ru1 Ru 0.82510(8) 0.82470(8) 0.11252(5) 0.0435(3) Uani 1 1 d . . .
Ru2 Ru 0.75666(8) 0.71485(8) 0.36316(5) 0.0526(3) Uani 1 1 d . . .
S1 S 0.6223(4) 0.2430(4) 0.0171(2) 0.0924(15) Uani 1 1 d . . .
S2 S 0.3053(4) 0.0473(5) 0.3207(3) 0.135(2) Uani 1 1 d . . .
S3 S 0.1130(4) 0.4236(5) 0.1680(3) 0.1258(19) Uani 1 1 d . . .
S4 S 0.8275(9) 0.2942(8) 0.5001(5) 0.266(5) Uani 1 1 d D . .
Se1 Se 0.85452(9) 0.72683(10) 0.19401(6) 0.0473(4) Uani 1 1 d . . .
Se2 Se 0.69767(10) 0.70088(10) 0.25039(6) 0.0527(4) Uani 1 1 d . . .

loop_
_atom_site_aniso_label
_atom_site_aniso_U_11
_atom_site_aniso_U_22
_atom_site_aniso_U_33
_atom_site_aniso_U_23
_atom_site_aniso_U_13
_atom_site_aniso_U_12
C1 0.027(7) 0.083(9) 0.073(9) 0.030(8) 0.008(7) 0.010(7)
C2 0.083(10) 0.065(9) 0.063(9) -0.002(8) 0.006(8) -0.016(8)
C3 0.057(9) 0.092(11) 0.053(9) 0.013(8) -0.011(7) -0.023(8)
C4 0.089(12) 0.129(14) 0.071(11) 0.006(10) 0.004(10) 0.003(11)
C5 0.168(16) 0.117(12) 0.074(11) 0.032(10) 0.001(11) -0.089(12)
C6 0.093(11) 0.057(9) 0.166(16) 0.006(10) 0.067(11) 0.015(9)
C7 0.131(13) 0.118(12) 0.072(10) 0.057(9) 0.049(10) 0.028(10)
C8 0.051(10) 0.205(18) 0.076(11) 0.018(12) -0.016(9) 0.014(11)
C9 0.174(16) 0.059(10) 0.113(13) -0.009(10) -0.020(12) -0.081(10)
C10 0.142(14) 0.093(12) 0.061(10) -0.006(9) -0.045(10) -0.043(11)
C11 0.144(16) 0.122(13) 0.149(16) 0.057(12) 0.012(13) 0.078(12)
C12 0.103(15) 0.42(4) 0.130(17) 0.05(2) -0.037(14) 0.10(2)
C13 0.203(17) 0.29(3) 0.146(18) 0.004(18) 0.068(15) -0.190(18)
C14 0.19(2) 0.186(19) 0.051(10) 0.028(12) -0.017(12) -0.039(16)
C15 0.27(3) 0.18(2) 0.119(17) 0.020(17) 0.059(18) -0.02(2)
C16 0.47(3) 0.18(2) 0.21(2) 0.053(18) -0.28(2) -0.11(2)
C17 0.089(12) 0.072(10) 0.122(14) 0.011(10) 0.002(10) 0.020(9)
C18 0.041(8) 0.057(8) 0.073(9) 0.026(7) -0.020(7) -0.015(7)
C19 0.102(12) 0.097(11) 0.070(9) 0.053(9) -0.003(9) -0.002(9)
C20 0.095(12) 0.088(11) 0.071(11) -0.005(9) 0.018(10) 0.002(10)
C21 0.039(10) 0.32(3) 0.111(14) 0.045(16) 0.022(10) 0.044(14)
C22 0.060(9) 0.066(9) 0.043(8) 0.008(7) -0.010(7) -0.006(7)
C23 0.077(10) 0.060(9) 0.061(9) -0.008(8) -0.017(8) -0.010(8)
C24 0.090(12) 0.118(12) 0.059(9) 0.039(10) -0.012(9) 0.011(10)
C25 0.109(13) 0.170(17) 0.072(11) 0.021(12) -0.017(10) 0.042(13)
C26 0.058(9) 0.080(10) 0.073(10) 0.012(8) -0.031(8) -0.006(9)
C27 0.060(11) 0.23(2) 0.142(15) 0.076(15) 0.036(11) -0.009(13)
C28 0.159(16) 0.099(11) 0.047(8) 0.049(9) 0.021(10) 0.043(11)
C29 0.33(3) 0.157(14) 0.137(16) 0.098(12) 0.076(17) 0.161(16)
C30 0.084(12) 0.120(13) 0.107(13) 0.061(11) -0.007(10) -0.011(11)
C31 0.61(5) 0.156(16) 0.32(2) 0.195(16) 0.28(3) 0.14(2)
C32 0.11(2) 0.71(7) 0.31(4) 0.28(4) 0.07(2) -0.02(3)
C33 1.23(6) 0.23(3) 0.42(3) 0.06(3) 0.61(4) -0.16(5)
F1 0.172(11) 0.155(9) 0.208(12) 0.095(9) -0.038(9) -0.061(9)
F2 0.112(8) 0.283(13) 0.257(13) 0.169(11) -0.068(9) -0.092(9)
F3 0.200(12) 0.289(16) 0.145(10) 0.036(11) 0.105(9) 0.028(12)
F4 0.42(2) 0.246(15) 0.320(18) 0.152(14) 0.236(17) 0.075(15)
F5 0.32(2) 0.185(13) 0.41(3) 0.142(16) 0.076(19) 0.035(15)
F6 0.64(4) 0.89(5) 0.47(3) 0.35(3) -0.29(3) 0.19(4)
F7 1.29(6) 0.41(3) 0.28(3) -0.12(2) 0.25(4) -0.530
F8 0.38(3) 0.42(3) 0.195(16) 0.126(18) -0.081(17) 0.06(2)
F9 0.159(13) 0.61(4) 0.219(17) 0.10(2) -0.063(12) -0.10(2)
F10 0.44(4) 0.48(4) 0.43(3) 0.07(3) -0.14(3) -0.03(3)
F11 0.42(2) 0.224(17) 0.53(3) 0.038(18) 0.35(2) 0.027(16)
F12 0.78(4) 0.188(14) 0.232(17) 0.085(13) 0.19(2) -0.02(2)
N1 0.043(6) 0.034(6) 0.068(7) 0.007(6) -0.011(6) 0.001(5)
N2 0.068(8) 0.087(8) 0.037(6) 0.013(6) -0.002(6) -0.002(7)
N3 0.035(6) 0.054(6) 0.055(6) 0.022(6) 0.002(5) 0.017(5)
N4 0.076(8) 0.057(7) 0.053(7) 0.007(6) 0.005(6) 0.002(6)
N5 0.073(8) 0.093(9) 0.044(7) 0.011(6) -0.017(7) 0.006(8)
N6 0.091(9) 0.084(9) 0.044(7) 0.015(7) -0.002(6) 0.015(7)
O1 0.042(5) 0.036(5) 0.090(6) -0.010(5) 0.008(5) -0.004(4)
O2 0.059(6) 0.076(6) 0.055(6) 0.017(5) 0.008(5) -0.021(5)
O3 0.037(5) 0.095(6) 0.054(5) 0.017(5) -0.007(4) 0.003(5)
O4 0.092(7) 0.055(6) 0.070(6) -0.003(5) 0.023(5) -0.011(5)
O5 0.088(7) 0.060(6) 0.057(6) 0.005(5) -0.009(5) -0.006(5)
O6 0.085(7) 0.064(6) 0.067(6) -0.005(5) 0.002(5) 0.025(5)
O7 0.056(7) 0.245(13) 0.078(7) 0.052(8) 0.008(6) -0.007(8)
O8 0.148(10) 0.117(9) 0.088(8) 0.010(7) 0.046(7) -0.056(8)
O9 0.081(7) 0.209(11) 0.078(7) 0.052(8) 0.055(6) 0.023(8)
O10 0.278(14) 0.093(8) 0.124(9) 0.033(7) 0.143(9) 0.049(9)
O11 0.189(13) 0.089(9) 0.196(14) 0.007(10) -0.044(11) -0.033(9)
O12 0.179(11) 0.047(6) 0.087(8) 0.010(6) -0.004(8) 0.016(7)
O13 0.172(11) 0.118(10) 0.181(12) -0.023(9) 0.093(10) 0.015(9)
O14 0.108(9) 0.171(12) 0.237(15) 0.070(11) -0.084(10) -0.081(9)
O15 0.177(12) 0.107(8) 0.200(12) 0.093(8) 0.033(10) 0.009(8)
O16 0.63(4) 0.46(3) 0.158(15) 0.158(18) -0.16(2) -0.28(3)
O17 0.46(3) 0.135(13) 0.227(17) 0.034(12) 0.192(18) 0.047(15)
O18 0.132(13) 0.209(18) 0.79(5) 0.03(2) 0.19(2) 0.031(14)
O19 0.174(13) 0.200(11) 0.381(19) 0.217(12) 0.078(13) 0.058(10)
O20 0.283(19) 0.154(14) 0.30(2) 0.023(14) 0.149(17) 0.001(14)
O21 0.133(12) 0.224(14) 0.260(17) 0.124(13) 0.034(12) 0.045(11)
O23 0.54(6) 0.52(6) 0.38(4) -0.01(4) 0.01(4) -0.14(5)
O24 0.79(5) 0.196(19) 0.40(3) 0.04(2) 0.32(3) -0.18(3)
P1 0.040(2) 0.052(2) 0.049(2) 0.0092(18) 0.0014(17) -0.0044(17)
P2 0.055(2) 0.054(2) 0.048(2) 0.0093(19) 0.0004(19) 0.0021(19)
P3 0.072(3) 0.122(4) 0.060(3) 0.031(3) 0.006(2) -0.021(3)
P4 0.120(4) 0.087(3) 0.058(3) 0.014(3) 0.018(3) 0.029(3)
Ru1 0.0380(6) 0.0489(6) 0.0409(6) 0.0087(5) -0.0021(5) -0.0025(5)
Ru2 0.0503(7) 0.0626(7) 0.0420(6) 0.0103(6) 0.0001(5) -0.0034(6)
S1 0.076(3) 0.077(3) 0.115(4) 0.011(3) 0.011(3) -0.003(3)
S2 0.094(4) 0.137(5) 0.131(5) -0.035(4) 0.011(4) -0.001(4)
S3 0.083(4) 0.153(5) 0.168(5) 0.090(4) -0.002(4) -0.006(4)
S4 0.352(12) 0.199(8) 0.227(9) 0.023(7) 0.157(9) -0.079(8)
Se1 0.0401(8) 0.0562(8) 0.0433(7) 0.0108(7) -0.0007(6) -0.0051(7)
Se2 0.0440(8) 0.0663(9) 0.0449(8) 0.0117(7) -0.0007(6) -0.0088(7)

loop_
_atom_type_symbol
_atom_type_description
_atom_type_scat_dispersion_real
_atom_type_scat_dispersion_imag
_atom_type_scat_source
C C 0.0033 0.0016 'International Tables Vol C Tables 4.2.6.8 and 6.1.1.4'
H H 0.0000 0.0000 'International Tables Vol C Tables 4.2.6.8 and 6.1.1.4'
N N 0.0061 0.0033 'International Tables Vol C Tables 4.2.6.8 and 6.1.1.4'
O O 0.0106 0.0060 'International Tables Vol C Tables 4.2.6.8 and 6.1.1.4'
F F 0.0171 0.0103 'International Tables Vol C Tables 4.2.6.8 and 6.1.1.4'
P P 0.1023 0.0942 'International Tables Vol C Tables 4.2.6.8 and 6.1.1.4'
S S 0.1246 0.1234 'International Tables Vol C Tables 4.2.6.8 and 6.1.1.4'
Se Se -0.0929 2.2259 'International Tables Vol C Tables 4.2.6.8 and 6.1.1.4'
Ru Ru -1.2594 0.8363 'International Tables Vol C Tables 4.2.6.8 and 6.1.1.4'

loop_
_geom_angle_atom_site_label_1
_geom_angle_atom_site_label_2
_geom_angle_atom_site_label_3
_geom_angle
_geom_angle_site_symmetry_1
_geom_angle_site_symmetry_3
_geom_angle_publ_flag
C2 C1 Se1 110.4(8) . . ?
C3 C2 C1 113.1(11) . . ?
C2 C3 C4 113.5(11) . . ?
C2 C3 C5 111.9(12) . . ?
C4 C3 C5 109.4(11) . . ?
C2 C3 Se2 108.0(8) . . ?
C4 C3 Se2 102.9(9) . . ?
C5 C3 Se2 110.8(9) . . ?
N1 C18 C19 175.8(13) . . ?
N2 C20 C21 176.2(16) . . ?
N3 C22 C23 174.6(13) . . ?
N4 C24 C25 179.2(18) . . ?
N5 C26 C27 177.6(15) . . ?
N6 C28 C29 177(2) . . ?
F1 C30 F2 100.9(15) . . ?
F1 C30 F3 106.1(15) . . ?
F2 C30 F3 105.4(15) . . ?
F1 C30 S1 113.6(13) . . ?
F2 C30 S1 113.5(13) . . ?
F3 C30 S1 115.9(13) . . ?
F4 C31 F5 109(2) . . ?
F4 C31 F6 75(2) . . ?
F5 C31 F6 71(2) . . ?
F4 C31 S2 120(2) . . ?
F5 C31 S2 112(3) . . ?
F6 C31 S2 80(2) . . ?
F9 C32 F7 136(5) . . ?
F9 C32 F8 125(4) . . ?
F7 C32 F8 93(3) . . ?
F9 C32 S3 104(2) . . ?
F7 C32 S3 89(2) . . ?
F8 C32 S3 98(2) . . ?
F12 C33 F10 133(2) . . ?
F12 C33 F11 100.4(19) . . ?
F10 C33 F11 114(2) . . ?
F12 C33 S4 115.7(16) . . ?
F10 C33 S4 78.2(17) . . ?
F11 C33 S4 115.1(16) . . ?
C33 F10 S4 58.7(15) . . ?
C33 F11 F12 39.4(10) . . ?
C33 F12 F11 40.2(10) . . ?
C18 N1 Ru1 167.2(9) . . ?
C20 N2 Ru1 169.0(13) . . ?
C22 N3 Ru1 171.6(10) . . ?
C24 N4 Ru2 174.3(12) . . ?
C26 N5 Ru2 175.8(13) . . ?
C28 N6 Ru2 168.6(13) . . ?
C6 O1 P1 126.4(8) . . ?
C7 O2 P1 121.0(8) . . ?
C8 O3 P1 127.5(8) . . ?
C9 O4 P2 124.5(8) . . ?
C10 O5 P2 128.6(8) . . ?
C11 O6 P2 123.6(9) . . ?
C12 O7 P3 127.0(10) . . ?
C13 O8 P3 125.2(13) . . ?
C14 O9 P3 127.2(11) . . ?
C15 O10 P4 132.1(12) . . ?
C16 O11 P4 113.9(14) . . ?
C17 O12 P4 130.9(9) . . ?
O3 P1 O1 108.9(5) . . ?
O3 P1 O2 100.5(5) . . ?
O1 P1 O2 104.4(4) . . ?
O3 P1 Ru1 111.1(3) . . ?
O1 P1 Ru1 109.9(3) . . ?
O2 P1 Ru1 121.2(3) . . ?
O4 P2 O6 104.7(5) . . ?
O4 P2 O5 107.4(5) . . ?
O6 P2 O5 98.7(5) . . ?
O4 P2 Ru1 112.0(3) . . ?
O6 P2 Ru1 118.2(4) . . ?
O5 P2 Ru1 114.6(3) . . ?
O8 P3 O7 105.4(7) . . ?
O8 P3 O9 104.0(6) . . ?
O7 P3 O9 100.9(6) . . ?
O8 P3 Ru2 109.1(5) . . ?
O7 P3 Ru2 114.4(4) . . ?
O9 P3 Ru2 121.5(5) . . ?
O10 P4 O12 115.7(7) . . ?
O10 P4 O11 99.3(8) . . ?
O12 P4 O11 94.0(7) . . ?
O10 P4 Ru2 115.4(5) . . ?
O12 P4 Ru2 115.4(4) . . ?
O11 P4 Ru2 113.7(5) . . ?
N1 Ru1 N2 89.1(4) . . ?
N1 Ru1 N3 82.7(3) . . ?
N2 Ru1 N3 84.8(4) . . ?
N1 Ru1 P2 92.5(3) . . ?
N2 Ru1 P2 91.2(3) . . ?
N3 Ru1 P2 173.8(3) . . ?
N1 Ru1 P1 92.0(3) . . ?
N2 Ru1 P1 177.7(3) . . ?
N3 Ru1 P1 93.3(2) . . ?
P2 Ru1 P1 90.74(13) . . ?
N1 Ru1 Se1 176.5(3) . . ?
N2 Ru1 Se1 93.1(3) . . ?
N3 Ru1 Se1 94.8(3) . . ?
P2 Ru1 Se1 90.20(11) . . ?
P1 Ru1 Se1 85.68(10) . . ?
N4 Ru2 N6 83.7(4) . . ?
N4 Ru2 N5 86.6(4) . . ?
N6 Ru2 N5 83.4(4) . . ?
N4 Ru2 P4 90.9(3) . . ?
N6 Ru2 P4 171.8(3) . . ?
N5 Ru2 P4 90.1(3) . . ?
N4 Ru2 P3 91.4(3) . . ?
N6 Ru2 P3 94.7(3) . . ?
N5 Ru2 P3 177.4(3) . . ?
P4 Ru2 P3 91.67(18) . . ?
N4 Ru2 Se2 179.3(3) . . ?
N6 Ru2 Se2 95.6(3) . . ?
N5 Ru2 Se2 93.4(3) . . ?
P4 Ru2 Se2 89.74(13) . . ?
P3 Ru2 Se2 88.60(12) . . ?
O13 S1 O15 115.2(9) . . ?
O13 S1 O14 112.8(9) . . ?
O15 S1 O14 118.2(9) . . ?
O13 S1 C30 105.2(8) . . ?
O15 S1 C30 102.0(8) . . ?
O14 S1 C30 100.7(8) . . ?
O18 S2 O17 119.6(13) . . ?
O18 S2 O16 93.1(17) . . ?
O17 S2 O16 106.0(16) . . ?
O18 S2 C31 124.3(14) . . ?
O17 S2 C31 115.0(13) . . ?
O16 S2 C31 81.9(15) . . ?
O19 S3 O21 122.6(10) . . ?
O19 S3 O20 114.8(10) . . ?
O21 S3 O20 111.8(10) . . ?
O19 S3 C32 101.3(16) . . ?
O21 S3 C32 110.1(12) . . ?
O20 S3 C32 90.5(14) . . ?
O22 S4 C33 114.4(12) . . ?
O22 S4 O23 84.1(17) . . ?
C33 S4 O23 86.3(19) . . ?
O22 S4 O24 133.8(15) . . ?
C33 S4 O24 109.0(12) . . ?
O23 S4 O24 84(2) . . ?
O22 S4 F10 120.1(15) . . ?
C33 S4 F10 43.1(7) . . ?
O23 S4 F10 129(2) . . ?
O24 S4 F10 102.1(16) . . ?
C1 Se1 Se2 92.4(3) . . ?
C1 Se1 Ru1 104.2(4) . . ?
Se2 Se1 Ru1 113.94(7) . . ?
C3 Se2 Se1 89.9(4) . . ?
C3 Se2 Ru2 113.1(4) . . ?
Se1 Se2 Ru2 106.31(7) . . ?

loop_
_geom_bond_atom_site_label_1
_geom_bond_atom_site_label_2
_geom_bond_distance
_geom_bond_site_symmetry_2
_geom_bond_publ_flag
C1 C2 1.523(16) . ?
C1 Se1 1.964(11) . ?
C2 C3 1.495(16) . ?
C3 C4 1.534(17) . ?
C3 C5 1.566(17) . ?
C3 Se2 2.034(13) . ?
C6 O1 1.423(13) . ?
C7 O2 1.450(14) . ?
C8 O3 1.400(13) . ?
C9 O4 1.483(14) . ?
C10 O5 1.446(13) . ?
C11 O6 1.383(16) . ?
C12 O7 1.499(19) . ?
C13 O8 1.442(17) . ?
C14 O9 1.400(16) . ?
C15 O10 1.377(19) . ?
C16 O11 1.48(2) . ?
C17 O12 1.443(14) . ?
C18 N1 1.189(14) . ?
C18 C19 1.420(16) . ?
C20 N2 1.127(16) . ?
C20 C21 1.452(18) . ?
C22 N3 1.178(13) . ?
C22 C23 1.426(15) . ?
C24 N4 1.114(15) . ?
C24 C25 1.429(18) . ?
C26 N5 1.129(15) . ?
C26 C27 1.484(18) . ?
C28 N6 1.128(15) . ?
C28 C29 1.465(19) . ?
C30 F1 1.300(17) . ?
C30 F2 1.290(18) . ?
C30 F3 1.299(18) . ?
C30 S1 1.744(16) . ?
C31 F4 1.13(3) . ?
C31 F5 1.18(3) . ?
C31 F6 1.75(4) . ?
C31 S2 1.78(3) . ?
C32 F9 1.16(3) . ?
C32 F7 1.29(5) . ?
C32 F8 1.29(4) . ?
C32 S3 1.94(3) . ?
C33 F12 1.215(15) . ?
C33 F10 1.231(16) . ?
C33 F11 1.235(15) . ?
C33 S4 1.54(2) . ?
F10 S4 1.76(3) . ?
F11 F12 1.88(2) . ?
N1 Ru1 2.060(10) . ?
N2 Ru1 2.107(11) . ?
N3 Ru1 2.147(9) . ?
N4 Ru2 2.088(11) . ?
N5 Ru2 2.108(12) . ?
N6 Ru2 2.091(11) . ?
O1 P1 1.575(7) . ?
O2 P1 1.590(8) . ?
O3 P1 1.581(8) . ?
O4 P2 1.577(9) . ?
O5 P2 1.583(9) . ?
O6 P2 1.571(9) . ?
O7 P3 1.581(11) . ?
O8 P3 1.556(11) . ?
O9 P3 1.593(10) . ?
O10 P4 1.477(11) . ?
O11 P4 1.711(13) . ?
O12 P4 1.481(10) . ?
O13 S1 1.394(11) . ?
O14 S1 1.390(12) . ?
O15 S1 1.385(11) . ?
O16 S2 1.35(2) . ?
O17 S2 1.263(14) . ?
O18 S2 1.292(18) . ?
O19 S3 1.333(13) . ?
O20 S3 1.498(15) . ?
O21 S3 1.366(14) . ?
O22 S4 1.362(14) . ?
O23 S4 1.425(18) . ?
O24 S4 1.389(15) . ?
P1 Ru1 2.257(3) . ?
P2 Ru1 2.254(4) . ?
P3 Ru2 2.254(4) . ?
P4 Ru2 2.247(5) . ?
Ru1 Se1 2.483(2) . ?
Ru2 Se2 2.503(2) . ?
Se1 Se2 2.432(2) . ?

loop_
_geom_torsion_atom_site_label_1
_geom_torsion_atom_site_label_2
_geom_torsion_atom_site_label_3
_geom_torsion_atom_site_label_4
_geom_torsion
_geom_torsion_site_symmetry_1
_geom_torsion_site_symmetry_2
_geom_torsion_site_symmetry_3
_geom_torsion_site_symmetry_4
_geom_torsion_publ_flag
Se1 C1 C2 C3 52.8(12) . . . . ?
C1 C2 C3 C4 56.0(15) . . . . ?
C1 C2 C3 C5 -179.5(10) . . . . ?
C1 C2 C3 Se2 -57.3(12) . . . . ?
F12 C33 F10 S4 -114(3) . . . . ?
F11 C33 F10 S4 112(2) . . . . ?
F10 C33 F11 F12 147(3) . . . . ?
S4 C33 F11 F12 -125(2) . . . . ?
F10 C33 F12 F11 -138(4) . . . . ?
S4 C33 F12 F11 124(2) . . . . ?
C19 C18 N1 Ru1 -28(21) . . . . ?
C21 C20 N2 Ru1 122(27) . . . . ?
C23 C22 N3 Ru1 -92(16) . . . . ?
C25 C24 N4 Ru2 -99(100) . . . . ?
C27 C26 N5 Ru2 80(48) . . . . ?
C29 C28 N6 Ru2 168(21) . . . . ?
C8 O3 P1 O1 68.1(12) . . . . ?
C8 O3 P1 O2 -41.2(12) . . . . ?
C8 O3 P1 Ru1 -170.8(11) . . . . ?
C6 O1 P1 O3 -61.8(12) . . . . ?
C6 O1 P1 O2 44.9(12) . . . . ?
C6 O1 P1 Ru1 176.4(10) . . . . ?
C7 O2 P1 O3 161.8(9) . . . . ?
C7 O2 P1 O1 49.0(10) . . . . ?
C7 O2 P1 Ru1 -75.5(9) . . . . ?
C9 O4 P2 O6 46.6(11) . . . . ?
C9 O4 P2 O5 -57.5(11) . . . . ?
C9 O4 P2 Ru1 175.9(9) . . . . ?
C11 O6 P2 O4 62.9(12) . . . . ?
C11 O6 P2 O5 173.5(11) . . . . ?
C11 O6 P2 Ru1 -62.5(12) . . . . ?
C10 O5 P2 O4 64.9(11) . . . . ?
C10 O5 P2 O6 -43.6(11) . . . . ?
C10 O5 P2 Ru1 -170.1(10) . . . . ?
C13 O8 P3 O7 -55.0(14) . . . . ?
C13 O8 P3 O9 50.7(14) . . . . ?
C13 O8 P3 Ru2 -178.4(12) . . . . ?
C12 O7 P3 O8 117.6(15) . . . . ?
C12 O7 P3 O9 9.7(17) . . . . ?
C12 O7 P3 Ru2 -122.5(15) . . . . ?
C14 O9 P3 O8 57.7(14) . . . . ?
C14 O9 P3 O7 166.8(13) . . . . ?
C14 O9 P3 Ru2 -65.5(14) . . . . ?
C15 O10 P4 O12 -48(2) . . . . ?
C15 O10 P4 O11 51(2) . . . . ?
C15 O10 P4 Ru2 173.3(17) . . . . ?
C17 O12 P4 O10 41.4(16) . . . . ?
C17 O12 P4 O11 -61.0(14) . . . . ?
C17 O12 P4 Ru2 -179.6(11) . . . . ?
C16 O11 P4 O10 48.0(15) . . . . ?
C16 O11 P4 O12 164.9(14) . . . . ?
C16 O11 P4 Ru2 -75.2(14) . . . . ?
C18 N1 Ru1 N2 -89(4) . . . . ?
C18 N1 Ru1 N3 -4(4) . . . . ?
C18 N1 Ru1 P2 -180(100) . . . . ?
C18 N1 Ru1 P1 89(4) . . . . ?
C18 N1 Ru1 Se1 41(8) . . . . ?
C20 N2 Ru1 N1 135(6) . . . . ?
C20 N2 Ru1 N3 52(6) . . . . ?
C20 N2 Ru1 P2 -133(6) . . . . ?
C20 N2 Ru1 P1 16(12) . . . . ?
C20 N2 Ru1 Se1 -43(6) . . . . ?
C22 N3 Ru1 N1 -22(6) . . . . ?
C22 N3 Ru1 N2 68(7) . . . . ?
C22 N3 Ru1 P2 17(8) . . . . ?
C22 N3 Ru1 P1 -114(7) . . . . ?
C22 N3 Ru1 Se1 160(7) . . . . ?
O4 P2 Ru1 N1 -50.2(5) . . . . ?
O6 P2 Ru1 N1 71.6(5) . . . . ?
O5 P2 Ru1 N1 -172.8(5) . . . . ?
O4 P2 Ru1 N2 -139.4(5) . . . . ?
O6 P2 Ru1 N2 -17.6(5) . . . . ?
O5 P2 Ru1 N2 98.0(5) . . . . ?
O4 P2 Ru1 N3 -89(2) . . . . ?
O6 P2 Ru1 N3 33(3) . . . . ?
O5 P2 Ru1 N3 148(2) . . . . ?
O4 P2 Ru1 P1 41.8(4) . . . . ?
O6 P2 Ru1 P1 163.6(4) . . . . ?
O5 P2 Ru1 P1 -80.8(4) . . . . ?
O4 P2 Ru1 Se1 127.5(4) . . . . ?
O6 P2 Ru1 Se1 -110.7(4) . . . . ?
O5 P2 Ru1 Se1 4.9(4) . . . . ?
O3 P1 Ru1 N1 139.0(4) . . . . ?
O1 P1 Ru1 N1 -100.4(4) . . . . ?
O2 P1 Ru1 N1 21.5(4) . . . . ?
O3 P1 Ru1 N2 -102(7) . . . . ?
O1 P1 Ru1 N2 18(7) . . . . ?
O2 P1 Ru1 N2 140(7) . . . . ?
O3 P1 Ru1 N3 -138.1(4) . . . . ?
O1 P1 Ru1 N3 -17.6(4) . . . . ?
O2 P1 Ru1 N3 104.3(5) . . . . ?
O3 P1 Ru1 P2 46.5(4) . . . . ?
O1 P1 Ru1 P2 167.1(4) . . . . ?
O2 P1 Ru1 P2 -71.0(4) . . . . ?
O3 P1 Ru1 Se1 -43.6(4) . . . . ?
O1 P1 Ru1 Se1 76.9(4) . . . . ?
O2 P1 Ru1 Se1 -161.1(4) . . . . ?
C24 N4 Ru2 N6 17(13) . . . . ?
C24 N4 Ru2 N5 -67(13) . . . . ?
C24 N4 Ru2 P4 -157(13) . . . . ?
C24 N4 Ru2 P3 111(13) . . . . ?
C24 N4 Ru2 Se2 21(35) . . . . ?
C28 N6 Ru2 N4 -52(6) . . . . ?
C28 N6 Ru2 N5 36(6) . . . . ?
C28 N6 Ru2 P4 -2(8) . . . . ?
C28 N6 Ru2 P3 -142(6) . . . . ?
C28 N6 Ru2 Se2 128(6) . . . . ?
C26 N5 Ru2 N4 76(15) . . . . ?
C26 N5 Ru2 N6 -8(15) . . . . ?
C26 N5 Ru2 P4 167(15) . . . . ?
C26 N5 Ru2 P3 35(20) . . . . ?
C26 N5 Ru2 Se2 -104(15) . . . . ?
O10 P4 Ru2 N4 -47.4(8) . . . . ?
O12 P4 Ru2 N4 173.4(6) . . . . ?
O11 P4 Ru2 N4 66.5(7) . . . . ?
O10 P4 Ru2 N6 -97(2) . . . . ?
O12 P4 Ru2 N6 124(2) . . . . ?
O11 P4 Ru2 N6 17(2) . . . . ?
O10 P4 Ru2 N5 -134.0(7) . . . . ?
O12 P4 Ru2 N5 86.8(6) . . . . ?
O11 P4 Ru2 N5 -20.1(7) . . . . ?
O10 P4 Ru2 P3 44.1(7) . . . . ?
O12 P4 Ru2 P3 -95.2(6) . . . . ?
O11 P4 Ru2 P3 157.9(6) . . . . ?
O10 P4 Ru2 Se2 132.7(7) . . . . ?
O12 P4 Ru2 Se2 -6.6(6) . . . . ?
O11 P4 Ru2 Se2 -113.5(6) . . . . ?
O8 P3 Ru2 N4 -77.6(5) . . . . ?
O7 P3 Ru2 N4 164.6(6) . . . . ?
O9 P3 Ru2 N4 43.2(6) . . . . ?
O8 P3 Ru2 N6 6.2(5) . . . . ?
O7 P3 Ru2 N6 -111.6(6) . . . . ?
O9 P3 Ru2 N6 127.0(6) . . . . ?
O8 P3 Ru2 N5 -37(7) . . . . ?
O7 P3 Ru2 N5 -155(7) . . . . ?
O9 P3 Ru2 N5 84(7) . . . . ?
O8 P3 Ru2 P4 -168.6(5) . . . . ?
O7 P3 Ru2 P4 73.6(6) . . . . ?
O9 P3 Ru2 P4 -47.8(6) . . . . ?
O8 P3 Ru2 Se2 101.7(5) . . . . ?
O7 P3 Ru2 Se2 -16.1(6) . . . . ?
O9 P3 Ru2 Se2 -137.5(6) . . . . ?
F1 C30 S1 O13 54.3(15) . . . . ?
F2 C30 S1 O13 -60.2(16) . . . . ?
F3 C30 S1 O13 177.7(14) . . . . ?
F1 C30 S1 O15 174.9(13) . . . . ?
F2 C30 S1 O15 60.3(15) . . . . ?
F3 C30 S1 O15 -61.8(16) . . . . ?
F1 C30 S1 O14 -63.0(14) . . . . ?
F2 C30 S1 O14 -177.6(14) . . . . ?
F3 C30 S1 O14 60.3(16) . . . . ?
F4 C31 S2 O18 -139(3) . . . . ?
F5 C31 S2 O18 -9(4) . . . . ?
F6 C31 S2 O18 -73(2) . . . . ?
F4 C31 S2 O17 29(4) . . . . ?
F5 C31 S2 O17 159(2) . . . . ?
F6 C31 S2 O17 95(2) . . . . ?
F4 C31 S2 O16 133(4) . . . . ?
F5 C31 S2 O16 -97(3) . . . . ?
F6 C31 S2 O16 -161(2) . . . . ?
F9 C32 S3 O19 -60(3) . . . . ?
F7 C32 S3 O19 78(3) . . . . ?
F8 C32 S3 O19 170(2) . . . . ?
F9 C32 S3 O21 169(3) . . . . ?
F7 C32 S3 O21 -54(3) . . . . ?
F8 C32 S3 O21 39(3) . . . . ?
F9 C32 S3 O20 55(3) . . . . ?
F7 C32 S3 O20 -167(3) . . . . ?
F8 C32 S3 O20 -74(2) . . . . ?
F12 C33 S4 O22 24(2) . . . . ?
F10 C33 S4 O22 -109(2) . . . . ?
F11 C33 S4 O22 140(2) . . . . ?
F12 C33 S4 O23 -58(2) . . . . ?
F10 C33 S4 O23 169(2) . . . . ?
F11 C33 S4 O23 58(2) . . . . ?
F12 C33 S4 O24 -140(2) . . . . ?
F10 C33 S4 O24 88(2) . . . . ?
F11 C33 S4 O24 -24(3) . . . . ?
F12 C33 S4 F10 132(3) . . . . ?
F11 C33 S4 F10 -111(2) . . . . ?
C33 F10 S4 O22 94.6(19) . . . . ?
C33 F10 S4 O23 -14(3) . . . . ?
C33 F10 S4 O24 -105(2) . . . . ?
C2 C1 Se1 Se2 -21.6(8) . . . . ?
C2 C1 Se1 Ru1 -137.1(8) . . . . ?
N1 Ru1 Se1 C1 -25(4) . . . . ?
N2 Ru1 Se1 C1 104.9(4) . . . . ?
N3 Ru1 Se1 C1 19.8(4) . . . . ?
P2 Ru1 Se1 C1 -163.9(3) . . . . ?
P1 Ru1 Se1 C1 -73.2(3) . . . . ?
N1 Ru1 Se1 Se2 -124(4) . . . . ?
N2 Ru1 Se1 Se2 5.6(3) . . . . ?
N3 Ru1 Se1 Se2 -79.5(2) . . . . ?
P2 Ru1 Se1 Se2 96.86(11) . . . . ?
P1 Ru1 Se1 Se2 -172.41(10) . . . . ?
C2 C3 Se2 Se1 31.9(9) . . . . ?
C4 C3 Se2 Se1 -88.3(8) . . . . ?
C5 C3 Se2 Se1 154.8(9) . . . . ?
C2 C3 Se2 Ru2 -75.8(9) . . . . ?
C4 C3 Se2 Ru2 163.9(7) . . . . ?
C5 C3 Se2 Ru2 47.1(10) . . . . ?
C1 Se1 Se2 C3 -5.1(5) . . . . ?
Ru1 Se1 Se2 C3 101.6(4) . . . . ?
C1 Se1 Se2 Ru2 108.9(4) . . . . ?
Ru1 Se1 Se2 Ru2 -144.36(6) . . . . ?
N4 Ru2 Se2 C3 13(26) . . . . ?
N6 Ru2 Se2 C3 18.0(5) . . . . ?
N5 Ru2 Se2 C3 101.7(5) . . . . ?
P4 Ru2 Se2 C3 -168.2(4) . . . . ?
P3 Ru2 Se2 C3 -76.5(4) . . . . ?
N4 Ru2 Se2 Se1 -84(26) . . . . ?
N6 Ru2 Se2 Se1 -79.0(3) . . . . ?
N5 Ru2 Se2 Se1 4.7(3) . . . . ?
P4 Ru2 Se2 Se1 94.75(14) . . . . ?
P3 Ru2 Se2 Se1 -173.57(13) . . . . ?
